data_2204990
loop_
_publ_author_name
'Cheng, Bi Yun'
'Zeng, Jing Yao'
'Chiu, Pei Ling'
'Lee, Hon Man'

_publ_section_title
;
 1-(6-Bromopyridin-2-yl)-3-methyl-3<i>H</i>-imidazol-1-ium bromide
 monohydrate
;
_journal_issue 2
_journal_name_full 'Acta Crystallographica Section E'
_journal_page_first o509
_journal_page_last o510
_journal_paper_doi 10.1107/S1600536805002783
_journal_volume 61
_journal_year 2005
_chemical_formula_iupac 'C9 H9 Br N3 +, Br -, H2 O'
_chemical_formula_moiety 'C9 H9 Br N3 +, Br -, H2 O'
_chemical_formula_sum 'C9 H11 Br2 N3 O'
_chemical_formula_weight 337.03
_chemical_name_systematic
;
1-(6-Bromopyridin-2-yl)-3-methyl-3H-imidzol-1-ium bromide monoydrate
;
_space_group_IT_number 33
_symmetry_cell_setting orthorhombic
_symmetry_space_group_name_Hall 'P 2c -2n'
_symmetry_space_group_name_H-M 'P n a 21'
_atom_sites_solution_hydrogens geom
_atom_sites_solution_primary direct
_atom_sites_solution_secondary difmap
_audit_creation_method SHELXL-97
_cell_angle_alpha 90.00
_cell_angle_beta 90.00
_cell_angle_gamma 90.00
_cell_formula_units_Z 4
_cell_length_a 7.1233(3)
_cell_length_b 17.3399(7)
_cell_length_c 9.5533(4)
_cell_measurement_reflns_used 4258
_cell_measurement_temperature 150(2)
_cell_measurement_theta_max 27.8
_cell_measurement_theta_min 2.3
_cell_volume 1180.00(8)
_computing_cell_refinement 'APEX2 and SAINT'
_computing_data_collection 'APEX2 (Bruker, 2004) and SMART (Bruker, 2004)'
_computing_data_reduction APEX2
_computing_molecular_graphics SHELXTL
_computing_publication_material SHELXTL
_computing_structure_refinement SHELXTL
_computing_structure_solution 'SHELXTL (Sheldrick, 1998)'
_diffrn_ambient_temperature 150(2)
_diffrn_measured_fraction_theta_full 0.999
_diffrn_measured_fraction_theta_max 0.999
_diffrn_measurement_device_type 'Bruker SMART APEX-II'
_diffrn_measurement_method \w
_diffrn_radiation_monochromator graphite
_diffrn_radiation_type MoK\a
_diffrn_radiation_wavelength 0.71073
_diffrn_reflns_av_R_equivalents 0.0471
_diffrn_reflns_av_sigmaI/netI 0.0603
_diffrn_reflns_limit_h_max 9
_diffrn_reflns_limit_h_min -9
_diffrn_reflns_limit_k_max 23
_diffrn_reflns_limit_k_min -23
_diffrn_reflns_limit_l_max 11
_diffrn_reflns_limit_l_min -12
_diffrn_reflns_number 11417
_diffrn_reflns_theta_full 28.73
_diffrn_reflns_theta_max 28.73
_diffrn_reflns_theta_min 2.35
_diffrn_standards_decay_% 0
_diffrn_standards_interval_count 0
_diffrn_standards_interval_time 0
_diffrn_standards_number 0
_exptl_absorpt_coefficient_mu 6.848
_exptl_absorpt_correction_T_max 0.334
_exptl_absorpt_correction_T_min 0.237
_exptl_absorpt_correction_type multi-scan
_exptl_absorpt_process_details '(SADABS; Sheldrick, 2003)'
_exptl_crystal_colour colorless
_exptl_crystal_density_diffrn 1.897
_exptl_crystal_density_method 'not measured'
_exptl_crystal_description plate
_exptl_crystal_F_000 656
_exptl_crystal_size_max 0.23
_exptl_crystal_size_mid 0.18
_exptl_crystal_size_min 0.16
_refine_diff_density_max 0.843
_refine_diff_density_min -0.636
_refine_ls_abs_structure_details 'Flack (1983)'
_refine_ls_abs_structure_Flack 0.042(16)
_refine_ls_extinction_method none
_refine_ls_goodness_of_fit_ref 1.049
_refine_ls_hydrogen_treatment constr
_refine_ls_matrix_type full
_refine_ls_number_parameters 145
_refine_ls_number_reflns 2877
_refine_ls_number_restraints 1
_refine_ls_restrained_S_all 1.049
_refine_ls_R_factor_all 0.0435
_refine_ls_R_factor_gt 0.0346
_refine_ls_shift/su_max 0.000
_refine_ls_shift/su_mean 0.000
_refine_ls_structure_factor_coef Fsqd
_refine_ls_weighting_details 'calc w = 1/[\s^2^(Fo^2^)+(0.0545P)^2^] where P = (Fo^2^+2Fc^2^)/3'
_refine_ls_weighting_scheme calc
_refine_ls_wR_factor_gt 0.0914
_refine_ls_wR_factor_ref 0.0971
_reflns_number_gt 2522
_reflns_number_total 2877
_reflns_threshold_expression I>2\s
_cod_data_source_file ac6155.cif
_cod_data_source_block I
_cod_database_code 2204990
_cod_database_fobs_code 2204990

loop_
_symmetry_equiv_pos_as_xyz
'x, y, z'
'-x, -y, z+1/2'
'x+1/2, -y+1/2, z'
'-x+1/2, y+1/2, z+1/2'

loop_
_atom_site_label
_atom_site_fract_x
_atom_site_fract_y
_atom_site_fract_z
_atom_site_U_iso_or_equiv
_atom_site_adp_type
_atom_site_calc_flag
_atom_site_refinement_flags
_atom_site_occupancy
_atom_site_type_symbol
Br1 0.30233(6) 0.19841(3) -0.23207(5) 0.02620(13) Uani d . 1 Br
Br2 0.13404(6) 0.07940(3) 0.50740(6) 0.02505(13) Uani d . 1 Br
C1 0.5194(6) 0.1122(3) 0.2560(6) 0.0223(9) Uani d . 1 C
H1 0.4801 0.0842 0.1756 0.027 Uiso calc R 1 H
C2 0.6288(6) 0.1404(3) 0.4649(5) 0.0237(11) Uani d . 1 C
H2 0.6796 0.1343 0.5562 0.028 Uiso calc R 1 H
C3 0.5812(7) 0.2072(3) 0.4043(6) 0.0259(11) Uani d . 1 C
H3 0.5926 0.2573 0.4436 0.031 Uiso calc R 1 H
C4 0.6190(9) -0.0011(3) 0.3931(7) 0.0352(13) Uani d . 1 C
H4A 0.5138 -0.0220 0.4473 0.053 Uiso calc R 1 H
H4B 0.7364 -0.0096 0.4443 0.053 Uiso calc R 1 H
H4C 0.6254 -0.0272 0.3022 0.053 Uiso calc R 1 H
C5 0.4580(6) 0.2409(3) 0.1619(5) 0.0183(9) Uani d . 1 C
C6 0.4615(6) 0.3201(3) 0.1818(6) 0.0235(10) Uani d . 1 C
H6 0.4980 0.3425 0.2684 0.028 Uiso calc R 1 H
C7 0.4083(7) 0.3653(3) 0.0668(6) 0.0266(11) Uani d . 1 C
H7 0.4064 0.4199 0.0740 0.032 Uiso calc R 1 H
C8 0.3583(7) 0.3296(3) -0.0574(6) 0.0264(11) Uani d . 1 C
H8 0.3216 0.3592 -0.1365 0.032 Uiso calc R 1 H
C9 0.3632(6) 0.2503(3) -0.0637(6) 0.0208(10) Uani d . 1 C
H10 0.101(11) -0.028(4) 0.177(9) 0.05(2) Uiso d . 1 H
H11 0.166(10) 0.009(4) 0.294(11) 0.06(2) Uiso d . 1 H
N1 0.5912(6) 0.0821(2) 0.3714(5) 0.0223(9) Uani d . 1 N
N2 0.5116(5) 0.1888(2) 0.2721(5) 0.0189(7) Uani d . 1 N
N3 0.4096(5) 0.2052(2) 0.0429(4) 0.0185(8) Uani d . 1 N
O1 0.2111(5) -0.0199(2) 0.2153(4) 0.0311(9) Uani d . 1 O

loop_
_atom_site_aniso_label
_atom_site_aniso_U_11
_atom_site_aniso_U_22
_atom_site_aniso_U_33
_atom_site_aniso_U_12
_atom_site_aniso_U_13
_atom_site_aniso_U_23
Br1 0.0303(2) 0.0300(2) 0.0183(2) 0.00259(19) -0.0024(2) -0.0006(2)
Br2 0.0293(2) 0.0249(2) 0.0210(2) -0.00332(18) 0.0014(2) 0.0006(2)
C1 0.023(2) 0.027(2) 0.017(2) -0.0031(17) -0.001(2) 0.003(2)
C2 0.023(2) 0.029(3) 0.020(3) -0.0007(19) -0.0023(17) -0.004(2)
C3 0.021(2) 0.038(3) 0.019(3) 0.001(2) -0.0017(18) -0.002(2)
C4 0.045(3) 0.030(3) 0.031(3) 0.001(2) -0.009(2) 0.007(3)
C5 0.017(2) 0.023(2) 0.016(2) -0.0013(17) 0.0013(16) 0.0020(19)
C6 0.021(2) 0.022(2) 0.027(3) 0.0003(18) 0.0015(19) -0.002(2)
C7 0.029(3) 0.022(2) 0.029(3) 0.004(2) 0.002(2) 0.002(2)
C8 0.030(3) 0.022(3) 0.027(3) 0.005(2) 0.000(2) 0.006(2)
C9 0.019(2) 0.026(3) 0.017(2) -0.0016(19) 0.0010(17) -0.0043(19)
N1 0.0242(19) 0.026(2) 0.016(2) 0.0031(16) -0.0027(16) 0.0007(18)
N2 0.0193(15) 0.0212(16) 0.0163(18) 0.0005(13) 0.0011(18) -0.0001(18)
N3 0.0168(16) 0.0197(18) 0.019(2) 0.0008(14) 0.0006(14) 0.0008(16)
O1 0.032(2) 0.037(2) 0.025(2) 0.0001(17) -0.0022(16) -0.0055(17)

loop_
_atom_type_symbol
_atom_type_description
_atom_type_scat_dispersion_real
_atom_type_scat_dispersion_imag
_atom_type_scat_source
C C 0.0033 0.0016 'International Tables Vol C Tables 4.2.6.8 and 6.1.1.4'
H H 0.0000 0.0000 'International Tables Vol C Tables 4.2.6.8 and 6.1.1.4'
N N 0.0061 0.0033 'International Tables Vol C Tables 4.2.6.8 and 6.1.1.4'
O O 0.0106 0.0060 'International Tables Vol C Tables 4.2.6.8 and 6.1.1.4'
Br Br -0.2901 2.4595 'International Tables Vol C Tables 4.2.6.8 and 6.1.1.4'

loop_
_geom_angle_atom_site_label_1
_geom_angle_atom_site_label_2
_geom_angle_atom_site_label_3
_geom_angle
N1 C1 N2 108.1(5)
N1 C1 H1 125.9
N2 C1 H1 125.9
C3 C2 N1 107.8(4)
C3 C2 H2 126.1
N1 C2 H2 126.1
C2 C3 N2 106.4(5)
C2 C3 H3 126.8
N2 C3 H3 126.8
N1 C4 H4A 109.5
N1 C4 H4B 109.5
H4A C4 H4B 109.5
N1 C4 H4C 109.5
H4A C4 H4C 109.5
H4B C4 H4C 109.5
N3 C5 C6 125.4(4)
N3 C5 N2 113.5(4)
C6 C5 N2 121.1(4)
C5 C6 C7 116.2(5)
C5 C6 H6 121.9
C7 C6 H6 121.9
C8 C7 C6 119.5(5)
C8 C7 H7 120.2
C6 C7 H7 120.2
C9 C8 C7 118.5(5)
C9 C8 H8 120.8
C7 C8 H8 120.8
N3 C9 C8 124.2(5)
N3 C9 Br1 115.5(4)
C8 C9 Br1 120.4(4)
C1 N1 C2 109.1(4)
C1 N1 C4 123.8(5)
C2 N1 C4 127.1(4)
C1 N2 C3 108.5(4)
C1 N2 C5 123.4(5)
C3 N2 C5 127.8(4)
C9 N3 C5 116.3(4)
H10 O1 H11 96(6)

loop_
_geom_bond_atom_site_label_1
_geom_bond_atom_site_label_2
_geom_bond_distance
Br1 C9 1.893(5)
C1 N1 1.323(7)
C1 N2 1.338(5)
C1 H1 0.9500
C2 C3 1.339(8)
C2 N1 1.375(7)
C2 H2 0.9500
C3 N2 1.394(7)
C3 H3 0.9500
C4 N1 1.472(7)
C4 H4A 0.9800
C4 H4B 0.9800
C4 H4C 0.9800
C5 N3 1.339(6)
C5 C6 1.386(6)
C5 N2 1.440(6)
C6 C7 1.401(7)
C6 H6 0.9500
C7 C8 1.384(8)
C7 H7 0.9500
C8 C9 1.378(7)
C8 H8 0.9500
C9 N3 1.326(7)
O1 H10 0.88(8)
O1 H11 0.96(10)

loop_
_geom_hbond_atom_site_label_D
_geom_hbond_atom_site_label_H
_geom_hbond_atom_site_label_A
_geom_hbond_site_symmetry_A
_geom_hbond_distance_DH
_geom_hbond_distance_HA
_geom_hbond_distance_DA
_geom_hbond_angle_DHA
O1 H11 Br2 . 0.96(10) 2.38(10) 3.324(4) 165(6)
C1 H1 O1 . 0.95 2.66 3.196(6) 116
C3 H3 Br2 3 0.95 2.91 3.847(6) 168
C6 H6 Br2 3 0.95 2.83 3.771(5) 173
C8 H8 O1 4_554 0.95 2.54 3.431(7) 156
C7 H7 Br2 4_554 0.95 2.85 3.768(5) 162
C4 H4B O1 2_655 0.98 2.66 3.327(8) 125
C2 H2 O1 2_655 0.95 2.62 3.375(6) 136
C4 H4C Br1 2_655 0.98 3.03 3.667(6) 124

loop_
_cod_related_entry_id
_cod_related_entry_database
_cod_related_entry_code
1 ChemSpider 21130033
